data_1531598
loop_
_publ_author_name
'Istomin, S.Ya.'
'Svensson, G.'
'Koehler, J.'

_publ_section_title
;
 A neutron powder diffraction study of Na1-x Srx Ta O3 (x = 0.2 and 0.3)
;
_journal_name_full 'Solid State Sciences'
_journal_page_first 191
_journal_page_last 195
_journal_volume 4
_journal_year 2002
_chemical_formula_sum 'Na0.68 O3 Sr0.29 Ta'
_chemical_name_systematic '(Na0.68 Sr0.29) (Ta O3)'
_space_group_IT_number 127
_symmetry_space_group_name_Hall '-P 4 2ab'
_symmetry_space_group_name_H-M 'P 4/m b m'
_cell_angle_alpha 90
_cell_angle_beta 90
_cell_angle_gamma 90
_cell_formula_units_Z 2
_cell_length_a 5.572
_cell_length_b 5.572
_cell_length_c 3.9488
_cell_volume 122.599
_citation_journal_id_ASTM SSSCFJ
_cod_data_source_file Istomin_SSSCFJ_2002_907.cif
_cod_data_source_block Na0.68O3Sr0.29Ta1
_cod_original_cell_volume 122.5991
_cod_original_formula_sum 'Na0.68 O3 Sr0.29 Ta1'
_cod_database_code 1531598

loop_
_symmetry_equiv_pos_as_xyz
x,y,z
-y,x,z
-x,-y,z
y,-x,z
x+1/2,-y+1/2,-z
y+1/2,x+1/2,-z
-x+1/2,y+1/2,-z
-y+1/2,-x+1/2,-z
-x,-y,-z
y,-x,-z
x,y,-z
-y,x,-z
-x-1/2,y-1/2,z
-y-1/2,-x-1/2,z
x-1/2,-y-1/2,z
y-1/2,x-1/2,z

loop_
_atom_site_label
_atom_site_type_symbol
_atom_site_fract_x
_atom_site_fract_y
_atom_site_fract_z
_atom_site_occupancy
_atom_site_U_iso_or_equiv
Na1 Na+1 0 0.5 0.5 0.6776 0.0
Sr1 Sr+2 0 0.5 0.5 0.2904 0.0
O1 O-2 0 0 0.5 1 0.0
O2 O-2 0.2703 0.2297 0 1 0.0
Ta1 Ta+4 0 0 0 1 0.0
